data_7126311
loop_
_publ_author_name
'Deka, Jugal Kishore Rai'
'Sahariah, Biswajit'
'Baruah, Kalpita'
'Bar, Arun Kumar'
'Sarma, Bani Kanta'

_publ_section_title
;
 Conformational control of N-methyl-N,N'-diacylhydrazines by noncovalent
 carbon bonding in solution.
;
_journal_issue 36
_journal_name_full 'Chemical communications (Cambridge, England)'
_journal_page_first 4874
_journal_page_last 4877
_journal_paper_doi 10.1039/d0cc00943a
_journal_volume 56
_journal_year 2020
_chemical_formula_moiety 'C11 H11 N3 O2'
_chemical_formula_sum 'C11 H11 N3 O2'
_chemical_formula_weight 217.23
_space_group_crystal_system monoclinic
_space_group_IT_number 14
_space_group_name_Hall '-P 2ybc'
_space_group_name_H-M_alt 'P 1 21/c 1'
_atom_sites_solution_hydrogens mixed
_atom_sites_solution_primary dual
_audit_creation_date 2019-10-08
_audit_creation_method
;
Olex2 1.2
(compiled 2018.05.29 svn.r3508 for OlexSys, GUI svn.r5506)
;
_audit_update_record
;
2019-10-17 deposited with the CCDC.	2020-03-30 downloaded from the CCDC.
;
_cell_angle_alpha 90
_cell_angle_beta 90.927(2)
_cell_angle_gamma 90
_cell_formula_units_Z 4
_cell_length_a 9.8467(5)
_cell_length_b 11.5760(5)
_cell_length_c 9.6970(4)
_cell_measurement_reflns_used 3220
_cell_measurement_temperature 297(2)
_cell_measurement_theta_max 23.69
_cell_measurement_theta_min 2.72
_cell_volume 1105.17(9)
_computing_cell_refinement 'Bruker SAINT'
_computing_data_collection 'Bruker APEX2'
_computing_data_reduction 'Bruker SAINT'
_computing_molecular_graphics 'Olex2 (Dolomanov et al., 2009)'
_computing_publication_material 'Olex2 (Dolomanov et al., 2009)'
_computing_structure_refinement 'ShelXL (Sheldrick, 2015)'
_computing_structure_solution 'ShelXT (Sheldrick, 2015)'
_diffrn_ambient_temperature 296.98
_diffrn_measured_fraction_theta_full 0.999
_diffrn_measured_fraction_theta_max 0.999
_diffrn_measurement_device_type 'Bruker APEX-II CCD'
_diffrn_measurement_method '\f and \w scans'
_diffrn_radiation_type MoK\a
_diffrn_radiation_wavelength 0.71073
_diffrn_reflns_av_R_equivalents 0.0404
_diffrn_reflns_av_unetI/netI 0.0225
_diffrn_reflns_Laue_measured_fraction_full 0.999
_diffrn_reflns_Laue_measured_fraction_max 0.999
_diffrn_reflns_limit_h_max 11
_diffrn_reflns_limit_h_min -11
_diffrn_reflns_limit_k_max 13
_diffrn_reflns_limit_k_min -13
_diffrn_reflns_limit_l_max 11
_diffrn_reflns_limit_l_min -11
_diffrn_reflns_number 13906
_diffrn_reflns_point_group_measured_fraction_full 0.999
_diffrn_reflns_point_group_measured_fraction_max 0.999
_diffrn_reflns_theta_full 25.023
_diffrn_reflns_theta_max 25.023
_diffrn_reflns_theta_min 2.069
_diffrn_source X-ray
_exptl_absorpt_coefficient_mu 0.093
_exptl_absorpt_correction_T_max 0.997
_exptl_absorpt_correction_T_min 0.982
_exptl_absorpt_correction_type multi-scan
_exptl_absorpt_process_details SADABS
_exptl_crystal_colour colourless
_exptl_crystal_density_diffrn 1.306
_exptl_crystal_description Plate
_exptl_crystal_F_000 456
_exptl_crystal_size_max 0.19
_exptl_crystal_size_mid 0.18
_exptl_crystal_size_min 0.032
_exptl_transmission_factor_max 0.996
_exptl_transmission_factor_min 0.980
_refine_diff_density_max 0.134
_refine_diff_density_min -0.134
_refine_diff_density_rms 0.033
_refine_ls_extinction_method none
_refine_ls_goodness_of_fit_ref 1.093
_refine_ls_hydrogen_treatment mixed
_refine_ls_matrix_type full
_refine_ls_number_parameters 207
_refine_ls_number_reflns 1946
_refine_ls_number_restraints 12
_refine_ls_restrained_S_all 1.089
_refine_ls_R_factor_all 0.0633
_refine_ls_R_factor_gt 0.0434
_refine_ls_shift/su_max 0.000
_refine_ls_shift/su_mean 0.000
_refine_ls_structure_factor_coef Fsqd
_refine_ls_weighting_details 'w=1/[\s^2^(Fo^2^)+(0.0538P)^2^+0.2383P] where P=(Fo^2^+2Fc^2^)/3'
_refine_ls_weighting_scheme calc
_refine_ls_wR_factor_gt 0.1097
_refine_ls_wR_factor_ref 0.1244
_reflns_Friedel_coverage 0.000
_reflns_number_gt 1441
_reflns_number_total 1946
_reflns_threshold_expression 'I > 2\s(I)'
_cod_data_source_file d0cc00943a2.cif
_cod_data_source_block CNPh-NH_NMe-Me
_cod_depositor_comments
;
The following automatic conversions were performed:

data item '_exptl_absorpt_correction_type' value 'Multi-scan' was
changed to 'multi-scan' in accordance with the
/home/data/users/saulius/crontab/automatic-downloads/rss-feeds/RSC/lib/dictionaries/cif_core.dic
dictionary named 'cif_core.dic' version 2.4.2 last updated on
2011-04-26.

Automatic conversion script
Id: cif_fix_values 7556 2019-12-06 15:28:31Z antanas 

 Adding full bibliography for 7126305--7126311.cif.
;
_cod_database_code 7126311
_shelx_shelxl_version_number 2018/3
_shelx_space_group_comment
;
The symmetry employed for this shelxl refinement is uniquely defined
by the following loop, which should always be used as a source of
symmetry information in preference to the above space-group names.
They are only intended as comments.
;
_shelx_estimated_absorpt_t_max 0.997
_shelx_estimated_absorpt_t_min 0.983
_olex2_refinement_description
;
1. Fixed Uiso
 At 1.2 times of:
  All C(H) groups
2. Uiso/Uaniso restraints and constraints
Uanis(N3A) \\sim Ueq, Uanis(N2) \\sim Ueq: with sigma of 0.05 and sigma for
terminal atoms of 0.1
Uanis(N3A) = Uanis(N3)
3. Others
 Sof(C10A)=1-FVAR(1)
 Sof(C10)=FVAR(1)
 Sof(N3A)=1-FVAR(2)
 Sof(N3)=FVAR(2)
 Sof(O2A)=1-FVAR(3)
 Sof(O2)=FVAR(3)
 Sof(N2A)=1-FVAR(4)
 Sof(N2)=FVAR(4)
4.a Aromatic/amide H refined with riding coordinates:
 C5(H5), C3(H3), C2(H2A), C6(H6)
;
_olex2_submission_special_instructions 'No special instructions were received'

loop_
_space_group_symop_operation_xyz
'x, y, z'
'-x, y+1/2, -z+1/2'
'-x, -y, -z'
'x, -y-1/2, z-1/2'

loop_
_atom_site_label
_atom_site_type_symbol
_atom_site_fract_x
_atom_site_fract_y
_atom_site_fract_z
_atom_site_U_iso_or_equiv
_atom_site_adp_type
_atom_site_occupancy
_atom_site_site_symmetry_order
_atom_site_calc_flag
_atom_site_refinement_flags_posn
_atom_site_refinement_flags_adp
_atom_site_refinement_flags_occupancy
_atom_site_disorder_assembly
_atom_site_disorder_group
O1 O 0.25849(18) 0.74808(13) 0.20207(13) 0.0735(5) Uani 1 1 d . . . . .
N2 N 0.3234(16) 0.7889(7) 0.4197(5) 0.054(2) Uani 0.85(4) 1 d . U P A 1
O2 O 0.4864(12) 1.0320(14) 0.281(3) 0.076(4) Uani 0.56(10) 1 d . . P A 1
C4 C 0.22788(19) 0.60162(15) 0.37058(17) 0.0482(5) Uani 1 1 d . . . . .
C1 C 0.1361(2) 0.38735(15) 0.4533(2) 0.0520(5) Uani 1 1 d . . . . .
N3 N 0.3509(3) 0.9038(2) 0.3878(2) 0.0588(7) Uani 0.821(5) 1 d . . P A 1
C5 C 0.2893(2) 0.54603(16) 0.4819(2) 0.0536(5) Uani 1 1 d . . . . .
H5 H 0.361360 0.581034 0.528862 0.064 Uiso 1 1 calc R . . . .
C3 C 0.1219(2) 0.54802(17) 0.29974(19) 0.0536(5) Uani 1 1 d . . . . .
H3 H 0.081854 0.584284 0.223800 0.064 Uiso 1 1 calc R . . . .
C2 C 0.0758(2) 0.44156(16) 0.3410(2) 0.0555(5) Uani 1 1 d . . . . .
H2A H 0.004194 0.406187 0.293610 0.067 Uiso 1 1 calc R . . . .
C6 C 0.2438(2) 0.43908(16) 0.5231(2) 0.0561(5) Uani 1 1 d . . . . .
H6 H 0.285268 0.401760 0.597523 0.067 Uiso 1 1 calc R . . . .
C8 C 0.2719(2) 0.71747(17) 0.32180(19) 0.0566(5) Uani 1 1 d . . . . .
N1 N 0.0432(2) 0.19016(17) 0.5322(3) 0.0855(7) Uani 1 1 d . . . . .
C7 C 0.0851(2) 0.27703(18) 0.4976(2) 0.0620(6) Uani 1 1 d . . . . .
C9 C 0.2456(3) 0.9872(2) 0.4119(3) 0.0751(7) Uani 1 1 d . . . . .
C10 C 0.4693(4) 0.9310(6) 0.3274(4) 0.059(2) Uani 0.779(19) 1 d . . P A 1
C11 C 0.5716(3) 0.8377(3) 0.3083(4) 0.0856(8) Uani 1 1 d . . . . .
C10A C 0.4506(11) 0.8609(18) 0.3667(13) 0.046(5) Uani 0.221(19) 1 d . . P A 2
N3A N 0.3954(15) 0.9666(13) 0.3566(11) 0.0588(7) Uani 0.179(5) 1 d . U P A 2
H2 H 0.321(2) 0.770(2) 0.505(3) 0.074(7) Uiso 1 1 d . . . . .
H11A H 0.538(3) 0.770(3) 0.251(4) 0.127(11) Uiso 1 1 d . . . . .
H11B H 0.649(4) 0.878(3) 0.283(4) 0.140(13) Uiso 1 1 d . . . . .
H9A H 0.283(4) 1.065(3) 0.397(4) 0.152(14) Uiso 1 1 d . . . . .
H11C H 0.594(3) 0.799(3) 0.395(4) 0.124(12) Uiso 1 1 d . . . . .
H9B H 0.220(4) 0.980(3) 0.512(5) 0.157(14) Uiso 1 1 d . . . . .
H9C H 0.164(4) 0.957(3) 0.370(4) 0.170(16) Uiso 1 1 d . . . . .
O2A O 0.474(3) 1.0393(19) 0.316(5) 0.102(6) Uani 0.44(10) 1 d . . P A 2
N2A N 0.384(7) 0.763(3) 0.4088(19) 0.050(8) Uani 0.15(4) 1 d . . P A 2

loop_
_atom_site_aniso_label
_atom_site_aniso_U_11
_atom_site_aniso_U_22
_atom_site_aniso_U_33
_atom_site_aniso_U_23
_atom_site_aniso_U_13
_atom_site_aniso_U_12
O1 0.1167(13) 0.0697(9) 0.0342(8) 0.0059(6) 0.0005(7) -0.0144(9)
N2 0.079(5) 0.050(2) 0.0351(14) 0.0029(13) 0.0079(19) -0.011(3)
O2 0.076(7) 0.069(4) 0.084(7) 0.024(4) 0.012(3) -0.016(3)
C4 0.0617(12) 0.0497(10) 0.0334(9) -0.0041(7) 0.0072(8) 0.0018(9)
C1 0.0618(12) 0.0447(10) 0.0497(11) -0.0041(8) 0.0109(9) 0.0055(9)
N3 0.0737(17) 0.0542(15) 0.0486(12) 0.0038(10) 0.0072(11) -0.0084(13)
C5 0.0627(12) 0.0536(11) 0.0445(11) -0.0031(8) -0.0018(9) -0.0014(9)
C3 0.0649(12) 0.0564(11) 0.0394(10) -0.0009(8) -0.0015(9) 0.0044(9)
C2 0.0569(12) 0.0545(12) 0.0550(12) -0.0082(9) 0.0014(9) -0.0008(9)
C6 0.0696(13) 0.0530(11) 0.0456(11) 0.0026(9) -0.0016(9) 0.0068(10)
C8 0.0790(14) 0.0584(11) 0.0328(10) 0.0005(8) 0.0070(9) -0.0065(10)
N1 0.0907(15) 0.0601(12) 0.1061(17) 0.0135(11) 0.0122(12) -0.0044(11)
C7 0.0677(14) 0.0514(12) 0.0671(14) 0.0004(10) 0.0096(11) 0.0065(10)
C9 0.0767(17) 0.0630(15) 0.0861(19) -0.0095(13) 0.0137(14) 0.0026(13)
C10 0.057(2) 0.069(5) 0.052(2) 0.001(3) 0.0013(14) -0.005(2)
C11 0.0681(18) 0.0756(18) 0.114(2) 0.0055(18) 0.0137(16) -0.0002(14)
C10A 0.047(6) 0.045(11) 0.048(6) 0.013(6) 0.013(4) 0.002(5)
N3A 0.0737(17) 0.0542(15) 0.0486(12) 0.0038(10) 0.0072(11) -0.0084(13)
O2A 0.149(13) 0.072(5) 0.086(11) 0.013(5) 0.014(6) -0.043(6)
N2A 0.06(2) 0.052(10) 0.035(7) 0.002(6) 0.022(8) 0.007(12)

loop_
_atom_type_symbol
_atom_type_description
_atom_type_scat_dispersion_real
_atom_type_scat_dispersion_imag
_atom_type_scat_source
C C 0.0033 0.0016 'International Tables Vol C Tables 4.2.6.8 and 6.1.1.4'
H H 0.0000 0.0000 'International Tables Vol C Tables 4.2.6.8 and 6.1.1.4'
N N 0.0061 0.0033 'International Tables Vol C Tables 4.2.6.8 and 6.1.1.4'
O O 0.0106 0.0060 'International Tables Vol C Tables 4.2.6.8 and 6.1.1.4'

loop_
_geom_angle_atom_site_label_1
_geom_angle_atom_site_label_2
_geom_angle_atom_site_label_3
_geom_angle
_geom_angle_site_symmetry_1
_geom_angle_site_symmetry_3
_geom_angle_publ_flag
C8 N2 N3 120.1(3) . . ?
C5 C4 C8 122.66(18) . . ?
C3 C4 C5 119.54(18) . . ?
C3 C4 C8 117.79(17) . . ?
C2 C1 C6 120.31(17) . . ?
C2 C1 C7 119.31(19) . . ?
C6 C1 C7 120.37(18) . . ?
N2 N3 C9 117.5(8) . . ?
C10 N3 N2 119.4(8) . . ?
C10 N3 C9 122.9(4) . . ?
C6 C5 C4 120.18(19) . . ?
C2 C3 C4 120.43(18) . . ?
C3 C2 C1 119.72(19) . . ?
C5 C6 C1 119.78(18) . . ?
O1 C8 N2 121.6(2) . . ?
O1 C8 C4 122.46(18) . . ?
O1 C8 N2A 120.4(8) . . ?
N2 C8 C4 115.9(2) . . ?
N2A C8 C4 111.2(11) . . ?
N1 C7 C1 179.2(3) . . ?
O2 C10 N3 119.4(10) . . ?
O2 C10 C11 122.1(10) . . ?
N3 C10 C11 118.3(6) . . ?
C11 C10A N2A 113(3) . . ?
N3A C10A C11 120.5(18) . . ?
N3A C10A N2A 125(4) . . ?
C10A N3A C9 119.2(13) . . ?
O2A N3A C9 127(2) . . ?
O2A N3A C10A 113(2) . . ?
C10A N2A C8 119(2) . . ?

loop_
_geom_bond_atom_site_label_1
_geom_bond_atom_site_label_2
_geom_bond_distance
_geom_bond_site_symmetry_2
_geom_bond_publ_flag
O1 C8 1.219(2) . ?
N2 N3 1.392(5) . ?
N2 C8 1.351(4) . ?
O2 C10 1.264(17) . ?
C4 C5 1.387(3) . ?
C4 C3 1.386(3) . ?
C4 C8 1.489(3) . ?
C1 C2 1.383(3) . ?
C1 C6 1.385(3) . ?
C1 C7 1.440(3) . ?
N3 C9 1.439(4) . ?
N3 C10 1.350(6) . ?
C5 C6 1.378(3) . ?
C3 C2 1.375(3) . ?
C8 N2A 1.48(4) . ?
N1 C7 1.140(3) . ?
C9 N3A 1.595(16) . ?
C10 C11 1.491(6) . ?
C11 C10A 1.354(11) . ?
C10A N3A 1.34(2) . ?
C10A N2A 1.37(3) . ?
N3A O2A 1.22(3) . ?
